data_4079224
loop_
_publ_author_name
'Sieb, David'
'Baker, Robert W.'
'Wadepohl, Hubert'
'Enders, Markus'

_publ_section_title
;
 Naphthyridine Cyclopentadienyl Chromium Complexes as Single-Site
 Catalysts for the Formation of Ultrahigh Molecular Weight Polyethylene
;
_journal_issue 21
_journal_name_full Organometallics
_journal_page_first 7368
_journal_paper_doi 10.1021/om300582j
_journal_volume 31
_journal_year 2012
_chemical_formula_sum 'C18 H19 Cl4 Cr N2'
_chemical_formula_weight 457.15
_chemical_properties_physical air-sensitive
_space_group_IT_number 15
_symmetry_cell_setting monoclinic
_symmetry_Int_Tables_number 15
_symmetry_space_group_name_Hall '-C 2yc'
_symmetry_space_group_name_H-M 'C 1 2/c 1'
_atom_sites_solution_hydrogens geom
_atom_sites_solution_primary heavy
_atom_sites_solution_secondary difmap
_audit_block_code en_ds12
_audit_creation_method SHELXL-97
_cell_angle_alpha 90.00
_cell_angle_beta 92.720(14)
_cell_angle_gamma 90.00
_cell_formula_units_Z 8
_cell_length_a 18.718(8)
_cell_length_b 9.487(4)
_cell_length_c 22.399(11)
_cell_measurement_reflns_used 8092
_cell_measurement_temperature 100(2)
_cell_measurement_theta_max 31.89
_cell_measurement_theta_min 2.41
_cell_volume 3973(3)
_computing_cell_refinement
;
SAINT (Bruker AXS, 1997-2008). Includes estimated systematic errors
 of the unit cell constants from Monte Carlo simulations.
;
_computing_data_collection 'SMART (Bruker AXS, 1997-2003)'
_computing_data_reduction 'SAINT (Bruker AXS, 1997-2008)'
_computing_molecular_graphics 'PLATON (Spek, 1980-2008)'
_computing_publication_material 'SHELXL-97 (Sheldrick, 1997)'
_computing_structure_refinement 'SHELXL-97 (Sheldrick, 1997)'
_computing_structure_solution 'DIRDIF (Beurskens et al., 1999-2008)'
_diffrn_ambient_temperature 100(2)
_diffrn_detector_area_resol_mean 8.19
_diffrn_measured_fraction_theta_full 0.998
_diffrn_measured_fraction_theta_max 0.949
_diffrn_measurement_device_type 'CCD-PXL-KAF2 (Bruker AXS Smart 1000)'
_diffrn_measurement_method '\f- and \w-scans'
_diffrn_radiation_monochromator graphite
_diffrn_radiation_probe x-ray
_diffrn_radiation_type MoK\a
_diffrn_radiation_wavelength 0.71073
_diffrn_reflns_av_R_equivalents 0.0383
_diffrn_reflns_av_sigmaI/netI 0.0230
_diffrn_reflns_limit_h_max 26
_diffrn_reflns_limit_h_min -26
_diffrn_reflns_limit_k_max 14
_diffrn_reflns_limit_k_min 0
_diffrn_reflns_limit_l_max 33
_diffrn_reflns_limit_l_min 0
_diffrn_reflns_number 98394
_diffrn_reflns_theta_full 30.51
_diffrn_reflns_theta_max 32.17
_diffrn_reflns_theta_min 1.82
_diffrn_source 'fine-focus sealed tube'
_exptl_absorpt_coefficient_mu 1.118
_exptl_absorpt_correction_T_max 0.7464
_exptl_absorpt_correction_T_min 0.6439
_exptl_absorpt_correction_type multi-scan
_exptl_absorpt_process_details
;
multi-scan from symmetry-related measurements (Blessing 1995)
SADABS (Sheldrick & Bruker AXS, 2004-2008)
;
_exptl_crystal_colour green
_exptl_crystal_density_diffrn 1.529
_exptl_crystal_density_method 'not measured'
_exptl_crystal_description irregular
_exptl_crystal_F_000 1864
_exptl_crystal_size_max 0.30
_exptl_crystal_size_mid 0.30
_exptl_crystal_size_min 0.20
_refine_diff_density_max 0.784
_refine_diff_density_min -0.531
_refine_diff_density_rms 0.088
_refine_ls_abs_structure_details 'Flack H D (1983), Acta Cryst. A39, 876-881'
_refine_ls_extinction_method none
_refine_ls_goodness_of_fit_ref 1.063
_refine_ls_hydrogen_treatment constr
_refine_ls_matrix_type full
_refine_ls_number_parameters 257
_refine_ls_number_reflns 6656
_refine_ls_number_restraints 10
_refine_ls_restrained_S_all 1.075
_refine_ls_R_factor_all 0.0459
_refine_ls_R_factor_gt 0.0350
_refine_ls_shift/su_max 0.001
_refine_ls_shift/su_mean 0.000
_refine_ls_structure_factor_coef Fsqd
_refine_ls_weighting_details 'calc w=1/[\s^2^(Fo^2^)+(0.0394P)^2^+8.7731P] where P=(Fo^2^+2Fc^2^)/3'
_refine_ls_weighting_scheme calc
_refine_ls_wR_factor_gt 0.0842
_refine_ls_wR_factor_ref 0.0924
_reflns_number_gt 5622
_reflns_number_total 6656
_reflns_threshold_expression >2sigma(I)
_cod_data_source_file om300582j_si_001.cif
_cod_data_source_block complex_5_DCM
_cod_original_sg_symbol_H-M 'C 2/c'
_cod_database_code 4079224
_audit_block_refno 906

loop_
_symmetry_equiv_pos_as_xyz
'x, y, z'
'-x, y, -z+1/2'
'x+1/2, y+1/2, z'
'-x+1/2, y+1/2, -z+1/2'
'-x, -y, -z'
'x, -y, z-1/2'
'-x+1/2, -y+1/2, -z'
'x+1/2, -y+1/2, z-1/2'

loop_
_atom_site_label
_atom_site_type_symbol
_atom_site_fract_x
_atom_site_fract_y
_atom_site_fract_z
_atom_site_U_iso_or_equiv
_atom_site_adp_type
_atom_site_occupancy
_atom_site_symmetry_multiplicity
_atom_site_calc_flag
_atom_site_refinement_flags
_atom_site_disorder_assembly
_atom_site_disorder_group
C2 C 0.43309(8) 0.32200(17) 0.02292(7) 0.0158(3) Uani 1 1 d . . .
H2 H 0.4713 0.3829 0.0137 0.019 Uiso 1 1 calc R . .
C3 C 0.43584(9) 0.17970(17) 0.00434(8) 0.0178(3) Uani 1 1 d . . .
H3 H 0.4755 0.1465 -0.0165 0.021 Uiso 1 1 calc R . .
C4 C 0.38127(9) 0.09021(17) 0.01648(7) 0.0172(3) Uani 1 1 d . . .
H4 H 0.3829 -0.0060 0.0048 0.021 Uiso 1 1 calc R . .
C6 C 0.21146(9) 0.11398(17) 0.08501(7) 0.0165(3) Uani 1 1 d . . .
H6 H 0.1714 0.0555 0.0916 0.020 Uiso 1 1 calc R . .
C7 C 0.20935(8) 0.25504(16) 0.10587(7) 0.0148(3) Uani 1 1 d . . .
H7 H 0.1693 0.2889 0.1260 0.018 Uiso 1 1 calc R . .
C8 C 0.26649(8) 0.34173(15) 0.09629(6) 0.0127(3) Uani 1 1 d . . .
C9 C 0.32380(8) 0.28542(15) 0.06491(6) 0.0124(2) Uani 1 1 d . . .
C10 C 0.32224(8) 0.14336(16) 0.04678(7) 0.0138(3) Uani 1 1 d . . .
C11 C 0.27378(8) 0.49111(16) 0.11486(7) 0.0122(2) Uani 1 1 d . . .
C12 C 0.31610(8) 0.54055(16) 0.16540(7) 0.0134(3) Uani 1 1 d . . .
H12 H 0.3348 0.4815 0.1997 0.016 Uiso 1 1 calc R . .
C13 C 0.32136(8) 0.69045(16) 0.16134(7) 0.0130(3) Uani 1 1 d . . .
C14 C 0.28428(8) 0.73116(15) 0.10726(7) 0.0132(3) Uani 1 1 d . . .
H14 H 0.2780 0.8301 0.0926 0.016 Uiso 1 1 calc R . .
C15 C 0.25474(8) 0.60921(16) 0.07880(7) 0.0129(3) Uani 1 1 d . . .
H15 H 0.2225 0.6080 0.0419 0.015 Uiso 1 1 calc R . .
C16 C 0.35544(9) 0.79006(17) 0.20730(7) 0.0160(3) Uani 1 1 d . . .
C17 C 0.39918(10) 0.70763(19) 0.25513(7) 0.0208(3) Uani 1 1 d . . .
H17A H 0.3674 0.6453 0.2765 0.031 Uiso 1 1 calc R . .
H17B H 0.4226 0.7737 0.2834 0.031 Uiso 1 1 calc R . .
H17C H 0.4355 0.6511 0.2361 0.031 Uiso 1 1 calc R . .
C18 C 0.40346(10) 0.89796(18) 0.17762(8) 0.0220(3) Uani 1 1 d . . .
H18A H 0.4423 0.8487 0.1584 0.033 Uiso 1 1 calc R . .
H18B H 0.4237 0.9628 0.2080 0.033 Uiso 1 1 calc R . .
H18C H 0.3751 0.9513 0.1475 0.033 Uiso 1 1 calc R . .
C19 C 0.29436(10) 0.8690(2) 0.23670(8) 0.0225(3) Uani 1 1 d . . .
H19A H 0.2674 0.9245 0.2064 0.034 Uiso 1 1 calc R . .
H19B H 0.3145 0.9320 0.2678 0.034 Uiso 1 1 calc R . .
H19C H 0.2624 0.8008 0.2546 0.034 Uiso 1 1 calc R . .
Cr Cr 0.372030(12) 0.58224(2) 0.082119(10) 0.01054(6) Uani 1 1 d . . .
N1 N 0.37959(7) 0.37396(13) 0.05262(6) 0.0128(2) Uani 1 1 d . . .
N5 N 0.26510(7) 0.05845(14) 0.05713(6) 0.0162(2) Uani 1 1 d . . .
Cl1 Cl 0.38580(2) 0.68702(4) -0.008667(16) 0.01509(8) Uani 1 1 d . . .
Cl2 Cl 0.48925(2) 0.58745(4) 0.116283(17) 0.01821(8) Uani 1 1 d . . .
C20A C 0.0874(3) 0.7457(3) 0.15563(14) 0.0350(8) Uani 0.689(5) 1 d PD A 1
H20A H 0.1331 0.7754 0.1390 0.042 Uiso 0.689(5) 1 calc PR A 1
H20B H 0.0493 0.8084 0.1388 0.042 Uiso 0.689(5) 1 calc PR A 1
Cl3A Cl 0.09369(9) 0.76578(14) 0.23301(5) 0.0512(4) Uani 0.689(5) 1 d PD A 1
Cl4A Cl 0.06837(16) 0.5692(2) 0.13297(13) 0.0326(4) Uani 0.689(5) 1 d PD A 1
C20B C 0.0506(3) 0.7307(6) 0.1526(3) 0.0214(12) Uani 0.311(5) 1 d PD A 2
H20C H 0.0049 0.7448 0.1723 0.026 Uiso 0.311(5) 1 calc PR A 2
H20D H 0.0508 0.7942 0.1176 0.026 Uiso 0.311(5) 1 calc PR A 2
Cl3B Cl 0.1214(2) 0.7750(4) 0.2024(3) 0.0753(19) Uani 0.311(5) 1 d PD A 2
Cl4B Cl 0.0556(4) 0.5606(6) 0.1290(3) 0.0459(15) Uani 0.311(5) 1 d PD A 2

loop_
_atom_site_aniso_label
_atom_site_aniso_U_11
_atom_site_aniso_U_22
_atom_site_aniso_U_33
_atom_site_aniso_U_23
_atom_site_aniso_U_13
_atom_site_aniso_U_12
C2 0.0144(6) 0.0135(6) 0.0198(7) -0.0018(5) 0.0029(5) -0.0010(5)
C3 0.0161(7) 0.0144(7) 0.0230(7) -0.0042(6) 0.0024(6) 0.0018(5)
C4 0.0175(7) 0.0122(6) 0.0217(7) -0.0035(5) -0.0003(6) 0.0018(5)
C6 0.0186(7) 0.0136(7) 0.0176(7) 0.0026(5) 0.0020(5) -0.0043(5)
C7 0.0154(6) 0.0143(6) 0.0150(6) 0.0012(5) 0.0034(5) -0.0014(5)
C8 0.0148(6) 0.0106(6) 0.0127(6) 0.0010(5) 0.0016(5) -0.0012(5)
C9 0.0140(6) 0.0098(6) 0.0132(6) 0.0016(5) 0.0002(5) -0.0009(5)
C10 0.0157(6) 0.0106(6) 0.0151(6) 0.0007(5) -0.0004(5) 0.0003(5)
C11 0.0116(6) 0.0115(6) 0.0138(6) 0.0004(5) 0.0038(5) -0.0008(5)
C12 0.0156(6) 0.0130(6) 0.0118(6) 0.0012(5) 0.0041(5) 0.0000(5)
C13 0.0140(6) 0.0125(6) 0.0130(6) -0.0010(5) 0.0047(5) 0.0000(5)
C14 0.0141(6) 0.0100(6) 0.0159(6) 0.0003(5) 0.0035(5) 0.0015(5)
C15 0.0117(6) 0.0120(6) 0.0151(6) 0.0007(5) 0.0022(5) 0.0006(5)
C16 0.0186(7) 0.0147(7) 0.0147(6) -0.0038(5) 0.0025(5) -0.0009(5)
C17 0.0223(8) 0.0231(8) 0.0167(7) -0.0031(6) -0.0012(6) 0.0017(6)
C18 0.0258(8) 0.0175(8) 0.0229(8) -0.0037(6) 0.0048(6) -0.0069(6)
C19 0.0246(8) 0.0224(8) 0.0208(7) -0.0075(6) 0.0041(6) 0.0037(6)
Cr 0.01137(11) 0.00903(10) 0.01140(10) 0.00013(8) 0.00240(8) -0.00014(8)
N1 0.0129(5) 0.0107(5) 0.0148(5) 0.0001(4) 0.0021(4) -0.0008(4)
N5 0.0192(6) 0.0112(6) 0.0182(6) 0.0013(5) 0.0005(5) -0.0021(5)
Cl1 0.01600(16) 0.01512(16) 0.01443(15) 0.00322(12) 0.00379(12) 0.00072(12)
Cl2 0.01407(16) 0.02170(18) 0.01870(17) -0.00389(13) -0.00098(13) 0.00090(13)
C20A 0.048(2) 0.0270(15) 0.0305(15) 0.0031(12) 0.0056(16) 0.0011(15)
Cl3A 0.0669(7) 0.0550(6) 0.0321(5) -0.0072(4) 0.0066(5) -0.0303(5)
Cl4A 0.0306(10) 0.0318(6) 0.0354(6) 0.0054(4) 0.0004(7) -0.0087(6)
C20B 0.013(3) 0.030(3) 0.021(3) 0.003(2) 0.000(2) 0.003(2)
Cl3B 0.058(2) 0.0652(18) 0.098(4) -0.042(2) -0.039(2) 0.0101(15)
Cl4B 0.031(2) 0.055(2) 0.0495(18) 0.0231(14) -0.0159(12) -0.0285(12)

loop_
_atom_type_symbol
_atom_type_description
_atom_type_scat_dispersion_real
_atom_type_scat_dispersion_imag
_atom_type_scat_source
C C 0.0033 0.0016 'International Tables Vol C Tables 4.2.6.8 and 6.1.1.4'
H H 0.0000 0.0000 'International Tables Vol C Tables 4.2.6.8 and 6.1.1.4'
Cl Cl 0.1484 0.1585 'International Tables Vol C Tables 4.2.6.8 and 6.1.1.4'
Cr Cr 0.3209 0.6236 'International Tables Vol C Tables 4.2.6.8 and 6.1.1.4'
N N 0.0061 0.0033 'International Tables Vol C Tables 4.2.6.8 and 6.1.1.4'

loop_
_geom_angle_atom_site_label_1
_geom_angle_atom_site_label_2
_geom_angle_atom_site_label_3
_geom_angle
N1 C2 C3 122.84(15)
N1 C2 H2 118.6
C3 C2 H2 118.6
C4 C3 C2 119.79(15)
C4 C3 H3 120.1
C2 C3 H3 120.1
C3 C4 C10 118.81(15)
C3 C4 H4 120.6
C10 C4 H4 120.6
N5 C6 C7 124.55(14)
N5 C6 H6 117.7
C7 C6 H6 117.7
C8 C7 C6 118.63(14)
C8 C7 H7 120.7
C6 C7 H7 120.7
C7 C8 C9 117.76(14)
C7 C8 C11 126.21(14)
C9 C8 C11 116.03(13)
N1 C9 C10 122.10(14)
N1 C9 C8 117.95(13)
C10 C9 C8 119.94(14)
N5 C10 C9 121.38(14)
N5 C10 C4 120.38(14)
C9 C10 C4 118.24(14)
C15 C11 C12 107.87(13)
C15 C11 C8 125.38(14)
C12 C11 C8 125.20(13)
C15 C11 Cr 71.90(9)
C12 C11 Cr 72.13(9)
C8 C11 Cr 110.56(10)
C13 C12 C11 108.27(13)
C13 C12 Cr 74.47(8)
C11 C12 Cr 70.03(9)
C13 C12 H12 125.7
C11 C12 H12 125.7
Cr C12 H12 125.7
C14 C13 C12 107.01(13)
C14 C13 C16 125.62(14)
C12 C13 C16 127.26(14)
C14 C13 Cr 70.45(9)
C12 C13 Cr 68.65(8)
C16 C13 Cr 128.92(11)
C15 C14 C13 108.98(13)
C15 C14 Cr 69.55(9)
C13 C14 Cr 73.19(9)
C15 C14 H14 125.5
C13 C14 H14 125.5
Cr C14 H14 125.5
C11 C15 C14 107.84(13)
C11 C15 Cr 70.51(8)
C14 C15 Cr 73.38(9)
C11 C15 H15 126.0
C14 C15 H15 126.0
Cr C15 H15 126.0
C13 C16 C17 110.52(14)
C13 C16 C18 110.98(13)
C17 C16 C18 109.82(14)
C13 C16 C19 107.25(13)
C17 C16 C19 109.39(14)
C18 C16 C19 108.83(14)
C16 C17 H17A 109.5
C16 C17 H17B 109.5
H17A C17 H17B 109.5
C16 C17 H17C 109.5
H17A C17 H17C 109.5
H17B C17 H17C 109.5
C16 C18 H18A 109.5
C16 C18 H18B 109.5
H18A C18 H18B 109.5
C16 C18 H18C 109.5
H18A C18 H18C 109.5
H18B C18 H18C 109.5
C16 C19 H19A 109.5
C16 C19 H19B 109.5
H19A C19 H19B 109.5
C16 C19 H19C 109.5
H19A C19 H19C 109.5
H19B C19 H19C 109.5
N1 Cr C11 78.65(6)
N1 Cr C15 100.43(5)
C11 Cr C15 37.59(6)
N1 Cr C12 97.99(6)
C11 Cr C12 37.85(5)
C15 Cr C12 62.65(6)
N1 Cr C14 136.98(5)
C11 Cr C14 62.04(6)
C15 Cr C14 37.06(6)
C12 Cr C14 61.56(6)
N1 Cr Cl1 96.75(5)
C11 Cr Cl1 126.92(4)
C15 Cr Cl1 94.21(4)
C12 Cr Cl1 154.47(4)
C14 Cr Cl1 93.65(5)
N1 Cr Cl2 92.74(4)
C11 Cr Cl2 134.69(5)
C15 Cr Cl2 160.78(4)
C12 Cr Cl2 101.88(5)
C14 Cr Cl2 126.87(5)
Cl1 Cr Cl2 98.11(3)
N1 Cr C13 134.76(5)
C11 Cr C13 62.16(6)
C15 Cr C13 61.78(6)
C12 Cr C13 36.88(6)
C14 Cr C13 36.36(5)
Cl1 Cr C13 124.12(5)
Cl2 Cr C13 99.02(5)
C2 N1 C9 118.17(13)
C2 N1 Cr 125.10(11)
C9 N1 Cr 116.72(10)
C6 N5 C10 117.69(14)
Cl3A C20A Cl4A 112.9(2)
Cl3A C20A H20A 109.0
Cl4A C20A H20A 109.0
Cl3A C20A H20B 109.0
Cl4A C20A H20B 109.0
H20A C20A H20B 107.8
Cl4B C20B Cl3B 112.1(4)
Cl4B C20B H20C 109.2
Cl3B C20B H20C 109.2
Cl4B C20B H20D 109.2
Cl3B C20B H20D 109.2
H20C C20B H20D 107.9

loop_
_geom_bond_atom_site_label_1
_geom_bond_atom_site_label_2
_geom_bond_distance
C2 N1 1.324(2)
C2 C3 1.414(2)
C2 H2 0.9500
C3 C4 1.365(2)
C3 H3 0.9500
C4 C10 1.417(2)
C4 H4 0.9500
C6 N5 1.317(2)
C6 C7 1.419(2)
C6 H6 0.9500
C7 C8 1.374(2)
C7 H7 0.9500
C8 C9 1.415(2)
C8 C11 1.481(2)
C9 N1 1.3781(19)
C9 C10 1.408(2)
C10 N5 1.368(2)
C11 C15 1.417(2)
C11 C12 1.429(2)
C11 Cr 2.1898(16)
C12 C13 1.429(2)
C12 Cr 2.2174(17)
C12 H12 1.0000
C13 C14 1.421(2)
C13 C16 1.516(2)
C13 Cr 2.2938(16)
C14 C15 1.420(2)
C14 Cr 2.2580(16)
C14 H14 1.0000
C15 Cr 2.2080(18)
C15 H15 1.0000
C16 C17 1.532(2)
C16 C18 1.534(2)
C16 C19 1.541(2)
C17 H17A 0.9800
C17 H17B 0.9800
C17 H17C 0.9800
C18 H18A 0.9800
C18 H18B 0.9800
C18 H18C 0.9800
C19 H19A 0.9800
C19 H19B 0.9800
C19 H19C 0.9800
Cr N1 2.0904(16)
Cr Cl1 2.2890(10)
Cr Cl2 2.2897(10)
C20A Cl3A 1.742(3)
C20A Cl4A 1.781(4)
C20A H20A 0.9900
C20A H20B 0.9900
C20B Cl4B 1.702(6)
C20B Cl3B 1.743(5)
C20B H20C 0.9900
C20B H20D 0.9900

loop_
_geom_torsion_atom_site_label_1
_geom_torsion_atom_site_label_2
_geom_torsion_atom_site_label_3
_geom_torsion_atom_site_label_4
_geom_torsion
N1 C2 C3 C4 0.7(3)
C2 C3 C4 C10 1.0(2)
N5 C6 C7 C8 0.6(2)
C6 C7 C8 C9 1.2(2)
C6 C7 C8 C11 -179.88(14)
C7 C8 C9 N1 176.85(13)
C11 C8 C9 N1 -2.1(2)
C7 C8 C9 C10 -2.5(2)
C11 C8 C9 C10 178.47(13)
N1 C9 C10 N5 -177.23(14)
C8 C9 C10 N5 2.1(2)
N1 C9 C10 C4 1.8(2)
C8 C9 C10 C4 -178.80(14)
C3 C4 C10 N5 176.86(15)
C3 C4 C10 C9 -2.2(2)
C7 C8 C11 C15 -93.8(2)
C9 C8 C11 C15 85.10(19)
C7 C8 C11 C12 102.12(19)
C9 C8 C11 C12 -78.98(19)
C7 C8 C11 Cr -175.72(13)
C9 C8 C11 Cr 3.17(16)
C15 C11 C12 C13 1.71(16)
C8 C11 C12 C13 168.12(14)
Cr C11 C12 C13 65.17(10)
C15 C11 C12 Cr -63.45(10)
C8 C11 C12 Cr 102.95(14)
C11 C12 C13 C14 -1.98(16)
Cr C12 C13 C14 60.31(11)
C11 C12 C13 C16 174.34(14)
Cr C12 C13 C16 -123.38(15)
C11 C12 C13 Cr -62.29(10)
C12 C13 C14 C15 1.51(17)
C16 C13 C14 C15 -174.88(14)
Cr C13 C14 C15 60.67(10)
C12 C13 C14 Cr -59.16(10)
C16 C13 C14 Cr 124.45(15)
C12 C11 C15 C14 -0.77(16)
C8 C11 C15 C14 -167.15(14)
Cr C11 C15 C14 -64.37(10)
C12 C11 C15 Cr 63.60(10)
C8 C11 C15 Cr -102.78(14)
C13 C14 C15 C11 -0.46(17)
Cr C14 C15 C11 62.50(10)
C13 C14 C15 Cr -62.96(11)
C14 C13 C16 C17 -172.19(14)
C12 C13 C16 C17 12.1(2)
Cr C13 C16 C17 -79.36(16)
C14 C13 C16 C18 -50.1(2)
C12 C13 C16 C18 134.23(16)
Cr C13 C16 C18 42.73(19)
C14 C13 C16 C19 68.64(19)
C12 C13 C16 C19 -107.02(18)
Cr C13 C16 C19 161.47(12)
C15 C11 Cr N1 -124.29(10)
C12 C11 Cr N1 119.30(9)
C8 C11 Cr N1 -2.42(10)
C12 C11 Cr C15 -116.40(13)
C8 C11 Cr C15 121.87(14)
C15 C11 Cr C12 116.40(13)
C8 C11 Cr C12 -121.73(14)
C15 C11 Cr C14 37.67(9)
C12 C11 Cr C14 -78.73(9)
C8 C11 Cr C14 159.55(12)
C15 C11 Cr Cl1 -34.35(10)
C12 C11 Cr Cl1 -150.75(7)
C8 C11 Cr Cl1 87.53(11)
C15 C11 Cr Cl2 153.17(7)
C12 C11 Cr Cl2 36.77(11)
C8 C11 Cr Cl2 -84.96(11)
C15 C11 Cr C13 79.02(10)
C12 C11 Cr C13 -37.38(9)
C8 C11 Cr C13 -159.10(12)
C11 C15 Cr N1 55.45(10)
C14 C15 Cr N1 171.85(9)
C14 C15 Cr C11 116.40(13)
C11 C15 Cr C12 -38.22(9)
C14 C15 Cr C12 78.18(10)
C11 C15 Cr C14 -116.40(13)
C11 C15 Cr Cl1 153.11(8)
C14 C15 Cr Cl1 -90.49(9)
C11 C15 Cr Cl2 -77.05(16)
C14 C15 Cr Cl2 39.36(17)
C11 C15 Cr C13 -80.10(10)
C14 C15 Cr C13 36.30(8)
C13 C12 Cr N1 -176.25(9)
C11 C12 Cr N1 -59.69(9)
C13 C12 Cr C11 -116.56(13)
C13 C12 Cr C15 -78.60(9)
C11 C12 Cr C15 37.96(9)
C13 C12 Cr C14 -36.47(9)
C11 C12 Cr C14 80.09(10)
C13 C12 Cr Cl1 -51.56(15)
C11 C12 Cr Cl1 65.00(14)
C13 C12 Cr Cl2 89.22(9)
C11 C12 Cr Cl2 -154.22(8)
C11 C12 Cr C13 116.56(13)
C15 C14 Cr N1 -11.79(12)
C13 C14 Cr N1 106.58(10)
C15 C14 Cr C11 -38.21(9)
C13 C14 Cr C11 80.16(9)
C13 C14 Cr C15 118.37(13)
C15 C14 Cr C12 -81.39(10)
C13 C14 Cr C12 36.99(9)
C15 C14 Cr Cl1 92.16(9)
C13 C14 Cr Cl1 -149.47(8)
C15 C14 Cr Cl2 -164.87(7)
C13 C14 Cr Cl2 -46.50(10)
C15 C14 Cr C13 -118.37(13)
C14 C13 Cr N1 -112.94(10)
C12 C13 Cr N1 5.23(12)
C16 C13 Cr N1 126.55(13)
C14 C13 Cr C11 -79.81(10)
C12 C13 Cr C11 38.36(9)
C16 C13 Cr C11 159.68(15)
C14 C13 Cr C15 -37.00(9)
C12 C13 Cr C15 81.17(10)
C16 C13 Cr C15 -157.51(15)
C14 C13 Cr C12 -118.17(13)
C16 C13 Cr C12 121.32(17)
C12 C13 Cr C14 118.17(13)
C16 C13 Cr C14 -120.51(17)
C14 C13 Cr Cl1 37.76(10)
C12 C13 Cr Cl1 155.93(8)
C16 C13 Cr Cl1 -82.75(14)
C14 C13 Cr Cl2 144.02(8)
C12 C13 Cr Cl2 -97.81(9)
C16 C13 Cr Cl2 23.51(14)
C3 C2 N1 C9 -1.1(2)
C3 C2 N1 Cr 179.52(12)
C10 C9 N1 C2 -0.2(2)
C8 C9 N1 C2 -179.55(14)
C10 C9 N1 Cr 179.24(11)
C8 C9 N1 Cr -0.13(17)
C11 Cr N1 C2 -179.15(14)
C15 Cr N1 C2 150.02(13)
C12 Cr N1 C2 -146.45(13)
C14 Cr N1 C2 157.22(12)
Cl1 Cr N1 C2 54.46(13)
Cl2 Cr N1 C2 -44.04(13)
C13 Cr N1 C2 -149.62(12)
C11 Cr N1 C9 1.48(11)
C15 Cr N1 C9 -29.34(12)
C12 Cr N1 C9 34.18(11)
C14 Cr N1 C9 -22.15(15)
Cl1 Cr N1 C9 -124.91(10)
Cl2 Cr N1 C9 136.59(10)
C13 Cr N1 C9 31.01(14)
C7 C6 N5 C10 -1.0(2)
C9 C10 N5 C6 -0.3(2)
C4 C10 N5 C6 -179.37(15)
